data_4317310
loop_
_publ_author_name
'Massimo Cametti'
'Laura Ilander'
'Arto Valkonen'
'Martin Nieger'
'Maija Nissinen'
'Elisa Nauha'
'Kari Rissanen'

_publ_section_title
;
 Non-Centrosymmetric Tetrameric Assemblies of Tetramethylammonium Halides
 with Uranyl Salophen Complexes in the Solid State
;
_journal_name_full 'Inorganic Chemistry'
_journal_page_first 11473
_journal_page_last 11484
_journal_paper_doi 10.1021/ic101547r
_journal_volume 49
_journal_year 2010
_chemical_formula_sum 'C38 H36 Br2 Cl N3 O6.13 U'
_chemical_formula_weight 1066.00
_chemical_name_systematic
;
 ?
;
_space_group_IT_number 82
_symmetry_cell_setting tetragonal
_symmetry_space_group_name_Hall 'I -4'
_symmetry_space_group_name_H-M 'I -4'
_atom_sites_solution_hydrogens geom
_atom_sites_solution_primary direct
_atom_sites_solution_secondary difmap
_audit_creation_method SHELXL-97
_cell_angle_alpha 90.00
_cell_angle_beta 90.00
_cell_angle_gamma 90.00
_cell_formula_units_Z 8
_cell_length_a 19.6629(4)
_cell_length_b 19.6629(4)
_cell_length_c 19.5797(4)
_cell_measurement_reflns_used 5887
_cell_measurement_temperature 173(2)
_cell_measurement_theta_max 24.70
_cell_measurement_theta_min 3.88
_cell_volume 7570.1(3)
_computing_structure_refinement 'SHELXL-97 (Sheldrick, 1997)'
_diffrn_ambient_temperature 173(2)
_diffrn_measured_fraction_theta_full 0.996
_diffrn_measured_fraction_theta_max 0.996
_diffrn_measurement_device_type 'Nonius Kappa CCD'
_diffrn_radiation_monochromator graphite
_diffrn_radiation_source 'fine-focus sealed tube'
_diffrn_radiation_type MoK\a
_diffrn_radiation_wavelength 0.71073
_diffrn_reflns_av_R_equivalents 0.0647
_diffrn_reflns_av_sigmaI/netI 0.0474
_diffrn_reflns_limit_h_max 21
_diffrn_reflns_limit_h_min -23
_diffrn_reflns_limit_k_max 23
_diffrn_reflns_limit_k_min -22
_diffrn_reflns_limit_l_max 19
_diffrn_reflns_limit_l_min -23
_diffrn_reflns_number 28228
_diffrn_reflns_theta_full 24.70
_diffrn_reflns_theta_max 24.70
_diffrn_reflns_theta_min 3.88
_exptl_absorpt_coefficient_mu 6.520
_exptl_absorpt_correction_T_max 0.7364
_exptl_absorpt_correction_T_min 0.4413
_exptl_absorpt_correction_type empirical
_exptl_absorpt_process_details 'R. H. Blessing, Acta Crystallogr.A 1995, 51, 33'
_exptl_crystal_colour red
_exptl_crystal_density_diffrn 1.871
_exptl_crystal_density_method 'not measured'
_exptl_crystal_description block
_exptl_crystal_F_000 4104
_exptl_crystal_size_max 0.15
_exptl_crystal_size_mid 0.10
_exptl_crystal_size_min 0.05
_refine_diff_density_max 0.499
_refine_diff_density_min -0.653
_refine_diff_density_rms 0.098
_refine_ls_abs_structure_details 'Flack H D (1983), Acta Cryst. A39, 876-881'
_refine_ls_abs_structure_Flack -0.015(6)
_refine_ls_extinction_method none
_refine_ls_goodness_of_fit_ref 1.052
_refine_ls_hydrogen_treatment constr
_refine_ls_matrix_type full
_refine_ls_number_parameters 466
_refine_ls_number_reflns 6424
_refine_ls_number_restraints 0
_refine_ls_restrained_S_all 1.052
_refine_ls_R_factor_all 0.0382
_refine_ls_R_factor_gt 0.0301
_refine_ls_shift/su_max 0.004
_refine_ls_shift/su_mean 0.000
_refine_ls_structure_factor_coef Fsqd
_refine_ls_weighting_details 'calc w=1/[\s^2^(Fo^2^)+(0.0000P)^2^+45.3899P] where P=(Fo^2^+2Fc^2^)/3'
_refine_ls_weighting_scheme calc
_refine_ls_wR_factor_gt 0.0557
_refine_ls_wR_factor_ref 0.0586
_reflns_number_gt 5887
_reflns_number_total 6424
_reflns_threshold_expression >2sigma(I)
_cod_data_source_file ic101547r_si_002.cif
_cod_data_source_block ant031
_cod_database_code 4317310

loop_
_symmetry_equiv_pos_as_xyz
'x, y, z'
'-x, -y, z'
'y, -x, -z'
'-y, x, -z'
'x+1/2, y+1/2, z+1/2'
'-x+1/2, -y+1/2, z+1/2'
'y+1/2, -x+1/2, -z+1/2'
'-y+1/2, x+1/2, -z+1/2'

loop_
_atom_site_label
_atom_site_type_symbol
_atom_site_fract_x
_atom_site_fract_y
_atom_site_fract_z
_atom_site_U_iso_or_equiv
_atom_site_adp_type
_atom_site_occupancy
_atom_site_symmetry_multiplicity
_atom_site_calc_flag
_atom_site_refinement_flags
_atom_site_disorder_assembly
_atom_site_disorder_group
U1 U 0.626189(12) 0.139870(11) 1.056535(12) 0.01947(6) Uani 1 1 d . . .
Br1 Br 0.92066(4) 0.05454(4) 1.36850(5) 0.0453(2) Uani 1 1 d . . .
Br2 Br 0.96704(5) -0.10310(5) 1.21279(4) 0.0515(2) Uani 1 1 d . . .
Cl1 Cl 0.73722(10) 0.09199(9) 1.12396(10) 0.0362(4) Uani 1 1 d . . .
O1 O 0.6775(2) 0.1872(2) 0.9988(2) 0.0282(11) Uani 1 1 d . . .
O15 O 0.7279(2) 0.2838(2) 1.2125(3) 0.0312(11) Uani 1 1 d . . .
O2 O 0.5690(2) 0.0956(2) 1.1121(2) 0.0281(11) Uani 1 1 d . . .
O31 O 0.7477(2) -0.0353(2) 0.9609(2) 0.0252(11) Uani 1 1 d . . .
N50 N 0.6669(4) -0.0940(3) 1.1780(3) 0.0395(17) Uani 1 1 d . . .
O10 O 0.6358(2) 0.2236(2) 1.1355(2) 0.0242(10) Uani 1 1 d . . .
O26 O 0.6451(2) 0.0439(2) 0.9948(2) 0.0222(10) Uani 1 1 d . . .
N23 N 0.5383(2) 0.1252(2) 0.9563(3) 0.0183(12) Uani 1 1 d . . .
N7 N 0.5370(3) 0.2337(2) 1.0391(2) 0.0182(12) Uani 1 1 d . . .
C24 C 0.5503(3) 0.0961(3) 0.8980(4) 0.0245(16) Uani 1 1 d . . .
H24 H 0.5172 0.1028 0.8632 0.029 Uiso 1 1 calc R . .
C30 C 0.6166(3) 0.0366(3) 0.8109(3) 0.0259(16) Uani 1 1 d . . .
H30 H 0.5860 0.0530 0.7772 0.031 Uiso 1 1 calc R . .
C18 C 0.8436(3) 0.2503(4) 1.3437(4) 0.0320(17) Uani 1 1 d . . .
H18 H 0.8394 0.2905 1.3704 0.038 Uiso 1 1 calc R . .
C33 C 0.8464(3) -0.0840(3) 1.0095(4) 0.0248(16) Uani 1 1 d . . .
C8 C 0.5475(3) 0.2975(3) 1.0469(4) 0.0226(15) Uani 1 1 d . . .
H8 H 0.5149 0.3275 1.0276 0.027 Uiso 1 1 calc R . .
C13 C 0.6632(4) 0.4314(4) 1.1151(4) 0.0317(17) Uani 1 1 d . . .
H13 H 0.6704 0.4789 1.1100 0.038 Uiso 1 1 calc R . .
C12 C 0.7025(3) 0.3939(3) 1.1611(4) 0.0258(16) Uani 1 1 d . . .
H12 H 0.7362 0.4163 1.1877 0.031 Uiso 1 1 calc R . .
C25 C 0.6077(3) 0.0552(3) 0.8803(3) 0.0205(15) Uani 1 1 d . . .
C2 C 0.4747(3) 0.1579(3) 0.9657(3) 0.0206(15) Uani 1 1 d . . .
C3 C 0.4135(3) 0.1368(3) 0.9358(4) 0.0246(15) Uani 1 1 d . . .
H3 H 0.4127 0.0986 0.9060 0.030 Uiso 1 1 calc R . .
C9 C 0.6044(3) 0.3282(3) 1.0824(3) 0.0208(15) Uani 1 1 d . . .
C22 C 0.8275(4) 0.1909(3) 1.2387(4) 0.0270(16) Uani 1 1 d . . .
H22 H 0.8116 0.1904 1.1929 0.032 Uiso 1 1 calc R . .
C26 C 0.6530(3) 0.0311(3) 0.9305(3) 0.0174(14) Uani 1 1 d . . .
C52 C 0.6447(6) -0.1612(4) 1.2003(5) 0.058(3) Uani 1 1 d . . .
H52A H 0.6559 -0.1673 1.2487 0.087 Uiso 1 1 calc R . .
H52B H 0.6678 -0.1961 1.1732 0.087 Uiso 1 1 calc R . .
H52C H 0.5954 -0.1652 1.1941 0.087 Uiso 1 1 calc R . .
C4 C 0.3541(3) 0.1718(3) 0.9498(5) 0.0310(17) Uani 1 1 d . . .
H4 H 0.3132 0.1580 0.9281 0.037 Uiso 1 1 calc R . .
C14 C 0.6132(3) 0.3983(3) 1.0768(3) 0.0254(16) Uani 1 1 d . . .
H14 H 0.5851 0.4238 1.0467 0.030 Uiso 1 1 calc R . .
C6 C 0.4124(3) 0.2462(3) 1.0252(3) 0.0231(15) Uani 1 1 d . . .
H6 H 0.4117 0.2828 1.0569 0.028 Uiso 1 1 calc R . .
C20 C 0.8803(3) 0.1351(3) 1.3329(4) 0.0310(17) Uani 1 1 d . . .
C11 C 0.6933(3) 0.3258(3) 1.1685(4) 0.0257(16) Uani 1 1 d . . .
C29 C 0.6695(3) -0.0049(3) 0.7924(3) 0.0273(16) Uani 1 1 d . . .
H29 H 0.6749 -0.0177 0.7459 0.033 Uiso 1 1 calc R . .
C28 C 0.7152(3) -0.0286(3) 0.8408(4) 0.0241(15) Uani 1 1 d . . .
H28 H 0.7525 -0.0560 0.8268 0.029 Uiso 1 1 calc R . .
C10 C 0.6440(3) 0.2895(3) 1.1272(3) 0.0224(15) Uani 1 1 d . . .
C38 C 0.8579(3) -0.1467(3) 1.0362(4) 0.0280(17) Uani 1 1 d . . .
H38 H 0.8415 -0.1859 1.0132 0.034 Uiso 1 1 calc R . .
C5 C 0.3527(3) 0.2256(3) 0.9938(4) 0.0276(16) Uani 1 1 d . . .
H5 H 0.3112 0.2487 1.0028 0.033 Uiso 1 1 calc R . .
C21 C 0.8574(3) 0.1333(4) 1.2662(4) 0.0323(17) Uani 1 1 d . . .
H21 H 0.8620 0.0931 1.2397 0.039 Uiso 1 1 calc R . .
C36 C 0.9174(3) -0.0956(4) 1.1302(4) 0.0282(16) Uani 1 1 d . . .
C17 C 0.8206(3) 0.2498(3) 1.2782(3) 0.0264(16) Uani 1 1 d . . .
C35 C 0.9061(4) -0.0330(4) 1.1034(4) 0.0374(19) Uani 1 1 d . . .
H35 H 0.9232 0.0061 1.1260 0.045 Uiso 1 1 calc R . .
C27 C 0.7075(3) -0.0132(3) 0.9081(3) 0.0232(15) Uani 1 1 d . . .
C32 C 0.8072(3) -0.0738(3) 0.9440(4) 0.0277(15) Uani 1 1 d . . .
H32A H 0.8353 -0.0488 0.9103 0.033 Uiso 1 1 calc R . .
H32B H 0.7943 -0.1182 0.9241 0.033 Uiso 1 1 calc R . .
C16 C 0.7861(4) 0.3104(3) 1.2466(4) 0.0295(16) Uani 1 1 d . . .
H16A H 0.7725 0.3434 1.2822 0.035 Uiso 1 1 calc R . .
H16B H 0.8168 0.3333 1.2138 0.035 Uiso 1 1 calc R . .
C1 C 0.4733(3) 0.2134(3) 1.0106(3) 0.0214(14) Uani 1 1 d . . .
C34 C 0.8701(3) -0.0259(3) 1.0439(4) 0.0345(18) Uani 1 1 d . . .
H34 H 0.8612 0.0181 1.0260 0.041 Uiso 1 1 calc R . .
C37 C 0.8940(4) -0.1536(4) 1.0975(4) 0.0342(18) Uani 1 1 d . . .
H37 H 0.9023 -0.1974 1.1164 0.041 Uiso 1 1 calc R . .
C19 C 0.8740(3) 0.1915(4) 1.3728(4) 0.0322(17) Uani 1 1 d . . .
H19 H 0.8895 0.1915 1.4187 0.039 Uiso 1 1 calc R . .
C54 C 0.6566(9) -0.0805(5) 1.1056(5) 0.117(6) Uani 1 1 d . . .
H54A H 0.6091 -0.0897 1.0935 0.176 Uiso 1 1 calc R . .
H54B H 0.6865 -0.1099 1.0786 0.176 Uiso 1 1 calc R . .
H54C H 0.6672 -0.0328 1.0959 0.176 Uiso 1 1 calc R . .
C53 C 0.7402(7) -0.0889(8) 1.1901(10) 0.152(8) Uani 1 1 d . . .
H53A H 0.7519 -0.0419 1.2020 0.229 Uiso 1 1 calc R . .
H53B H 0.7648 -0.1022 1.1486 0.229 Uiso 1 1 calc R . .
H53C H 0.7531 -0.1191 1.2277 0.229 Uiso 1 1 calc R . .
C51 C 0.6347(10) -0.0417(6) 1.2182(7) 0.148(8) Uani 1 1 d . . .
H51A H 0.6574 0.0019 1.2098 0.221 Uiso 1 1 calc R . .
H51B H 0.6382 -0.0532 1.2668 0.221 Uiso 1 1 calc R . .
H51C H 0.5867 -0.0382 1.2053 0.221 Uiso 1 1 calc R . .
O100 O 0.5000 0.0000 1.1901(17) 0.054(9) Uiso 0.25 2 d SP . .

loop_
_atom_site_aniso_label
_atom_site_aniso_U_11
_atom_site_aniso_U_22
_atom_site_aniso_U_33
_atom_site_aniso_U_23
_atom_site_aniso_U_13
_atom_site_aniso_U_12
U1 0.02433(14) 0.01646(13) 0.01763(11) 0.00010(11) -0.00128(11) 0.00139(11)
Br1 0.0342(4) 0.0389(5) 0.0628(6) 0.0183(4) 0.0097(4) 0.0033(3)
Br2 0.0543(6) 0.0687(6) 0.0315(5) 0.0125(4) -0.0115(4) 0.0065(4)
Cl1 0.0435(11) 0.0311(10) 0.0340(10) -0.0049(8) -0.0199(9) 0.0107(8)
O1 0.026(3) 0.031(3) 0.027(3) 0.002(2) -0.004(2) 0.001(2)
O15 0.030(3) 0.028(3) 0.036(3) 0.004(2) -0.017(2) -0.006(2)
O2 0.037(3) 0.026(3) 0.022(3) -0.001(2) 0.000(2) -0.001(2)
O31 0.024(2) 0.028(2) 0.024(3) -0.005(2) -0.005(2) 0.0096(19)
N50 0.063(5) 0.027(4) 0.029(4) 0.001(3) 0.014(3) 0.005(3)
O10 0.026(3) 0.022(3) 0.024(3) 0.002(2) -0.005(2) -0.0009(19)
O26 0.032(3) 0.019(2) 0.016(2) -0.0003(19) -0.009(2) 0.0039(19)
N23 0.021(3) 0.017(3) 0.017(3) -0.001(2) -0.001(2) -0.002(2)
N7 0.025(3) 0.013(3) 0.017(3) -0.003(2) -0.002(2) 0.004(2)
C24 0.026(4) 0.018(4) 0.030(4) 0.002(3) -0.005(3) -0.005(3)
C30 0.024(4) 0.029(4) 0.025(4) -0.004(3) -0.002(3) 0.005(3)
C18 0.033(4) 0.034(4) 0.030(4) -0.008(3) -0.001(3) -0.007(3)
C33 0.017(4) 0.028(4) 0.029(4) -0.001(3) 0.000(3) 0.002(3)
C8 0.025(3) 0.019(3) 0.024(4) 0.005(3) 0.002(3) 0.007(3)
C13 0.038(4) 0.021(4) 0.037(4) -0.002(3) -0.002(4) -0.002(3)
C12 0.023(4) 0.027(4) 0.027(4) -0.007(3) 0.004(3) -0.005(3)
C25 0.021(4) 0.012(3) 0.028(4) 0.002(3) -0.002(3) 0.000(3)
C2 0.022(3) 0.014(3) 0.026(4) 0.006(3) 0.001(3) -0.002(3)
C3 0.024(4) 0.019(3) 0.032(4) 0.002(3) -0.008(3) -0.002(3)
C9 0.019(3) 0.016(3) 0.027(4) -0.008(3) 0.002(3) 0.002(3)
C22 0.030(4) 0.030(4) 0.020(4) -0.007(3) 0.001(3) 0.001(3)
C26 0.021(3) 0.016(3) 0.015(4) -0.001(3) -0.004(3) -0.004(2)
C52 0.087(7) 0.034(5) 0.054(6) 0.015(4) 0.009(6) 0.001(5)
C4 0.017(3) 0.026(4) 0.050(5) 0.001(4) -0.006(4) -0.005(3)
C14 0.029(4) 0.023(4) 0.024(4) 0.000(3) 0.002(3) 0.000(3)
C6 0.019(4) 0.016(3) 0.035(4) 0.000(3) 0.007(3) 0.004(3)
C20 0.021(4) 0.027(4) 0.045(5) 0.007(4) 0.008(3) 0.000(3)
C11 0.025(4) 0.026(4) 0.027(4) -0.005(3) 0.000(3) 0.002(3)
C29 0.031(4) 0.037(4) 0.015(3) -0.008(3) -0.001(3) -0.001(3)
C28 0.020(3) 0.025(4) 0.027(4) -0.002(3) 0.001(3) 0.003(3)
C10 0.024(4) 0.021(4) 0.022(4) 0.001(3) 0.002(3) 0.000(3)
C38 0.026(4) 0.018(4) 0.040(5) -0.003(3) 0.001(3) -0.002(3)
C5 0.018(4) 0.023(4) 0.042(4) 0.007(3) 0.005(3) 0.001(3)
C21 0.027(4) 0.036(4) 0.034(5) -0.002(3) 0.011(3) -0.006(3)
C36 0.021(4) 0.037(4) 0.026(4) 0.008(3) -0.005(3) 0.002(3)
C17 0.024(4) 0.029(4) 0.026(4) -0.001(3) 0.001(3) -0.009(3)
C35 0.043(5) 0.029(4) 0.041(5) 0.002(4) -0.016(4) -0.009(3)
C27 0.018(4) 0.021(4) 0.031(4) -0.001(3) -0.005(3) -0.001(3)
C32 0.018(3) 0.028(4) 0.037(4) -0.008(4) 0.001(4) 0.002(3)
C16 0.033(4) 0.026(4) 0.029(4) 0.004(3) -0.005(3) -0.005(3)
C1 0.025(4) 0.018(3) 0.022(4) 0.000(3) 0.000(3) -0.004(3)
C34 0.039(4) 0.018(4) 0.046(5) 0.007(4) -0.015(4) -0.003(3)
C37 0.037(4) 0.024(4) 0.042(5) 0.009(4) 0.007(4) 0.010(3)
C19 0.027(4) 0.043(5) 0.026(4) 0.003(4) -0.003(3) -0.002(3)
C54 0.264(19) 0.052(7) 0.036(6) 0.016(5) -0.029(9) -0.024(9)
C53 0.083(10) 0.149(14) 0.22(2) 0.123(14) -0.033(11) -0.037(9)
C51 0.31(2) 0.043(7) 0.094(10) 0.019(6) 0.129(13) 0.030(9)

loop_
_atom_type_symbol
_atom_type_description
_atom_type_scat_dispersion_real
_atom_type_scat_dispersion_imag
_atom_type_scat_source
C C 0.0033 0.0016 'International Tables Vol C Tables 4.2.6.8 and 6.1.1.4'
H H 0.0000 0.0000 'International Tables Vol C Tables 4.2.6.8 and 6.1.1.4'
N N 0.0061 0.0033 'International Tables Vol C Tables 4.2.6.8 and 6.1.1.4'
O O 0.0106 0.0060 'International Tables Vol C Tables 4.2.6.8 and 6.1.1.4'
Cl Cl 0.1484 0.1585 'International Tables Vol C Tables 4.2.6.8 and 6.1.1.4'
Br Br -0.2901 2.4595 'International Tables Vol C Tables 4.2.6.8 and 6.1.1.4'
U U -9.6767 9.6646 'International Tables Vol C Tables 4.2.6.8 and 6.1.1.4'

loop_
_geom_angle_atom_site_label_1
_geom_angle_atom_site_label_2
_geom_angle_atom_site_label_3
_geom_angle
_geom_angle_site_symmetry_1
_geom_angle_site_symmetry_3
_geom_angle_publ_flag
O1 U1 O2 175.7(2) . . ?
O1 U1 O10 90.36(19) . . ?
O2 U1 O10 89.48(18) . . ?
O1 U1 O26 90.22(19) . . ?
O2 U1 O26 91.25(19) . . ?
O10 U1 O26 162.36(15) . . ?
O1 U1 N7 85.82(18) . . ?
O2 U1 N7 90.10(18) . . ?
O10 U1 N7 68.00(15) . . ?
O26 U1 N7 129.61(15) . . ?
O1 U1 N23 87.51(18) . . ?
O2 U1 N23 89.27(19) . . ?
O10 U1 N23 130.03(15) . . ?
O26 U1 N23 67.61(15) . . ?
N7 U1 N23 62.05(15) . . ?
O1 U1 Cl1 91.95(15) . . ?
O2 U1 Cl1 92.32(15) . . ?
O10 U1 Cl1 81.59(11) . . ?
O26 U1 Cl1 80.78(11) . . ?
N7 U1 Cl1 149.47(11) . . ?
N23 U1 Cl1 148.37(11) . . ?
C11 O15 C16 118.1(5) . . ?
C27 O31 C32 117.7(5) . . ?
C51 N50 C54 109.8(10) . . ?
C51 N50 C52 110.6(7) . . ?
C54 N50 C52 114.5(8) . . ?
C51 N50 C53 107.2(13) . . ?
C54 N50 C53 106.3(11) . . ?
C52 N50 C53 108.0(8) . . ?
C10 O10 U1 129.9(4) . . ?
C26 O26 U1 134.4(4) . . ?
C24 N23 C2 118.2(5) . . ?
C24 N23 U1 125.8(4) . . ?
C2 N23 U1 115.7(4) . . ?
C8 N7 C1 117.4(5) . . ?
C8 N7 U1 125.4(4) . . ?
C1 N7 U1 116.8(4) . . ?
N23 C24 C25 127.2(6) . . ?
C29 C30 C25 120.0(6) . . ?
C17 C18 C19 120.8(7) . . ?
C38 C33 C34 119.9(6) . . ?
C38 C33 C32 122.2(6) . . ?
C34 C33 C32 117.9(6) . . ?
N7 C8 C9 126.1(6) . . ?
C14 C13 C12 119.3(6) . . ?
C11 C12 C13 121.0(6) . . ?
C26 C25 C30 120.3(6) . . ?
C26 C25 C24 121.2(6) . . ?
C30 C25 C24 118.4(6) . . ?
C3 C2 C1 118.4(6) . . ?
C3 C2 N23 124.7(6) . . ?
C1 C2 N23 116.8(5) . . ?
C4 C3 C2 119.7(7) . . ?
C14 C9 C10 121.2(6) . . ?
C14 C9 C8 118.0(6) . . ?
C10 C9 C8 120.3(6) . . ?
C21 C22 C17 120.2(7) . . ?
O26 C26 C25 122.6(6) . . ?
O26 C26 C27 120.1(6) . . ?
C25 C26 C27 117.2(6) . . ?
C5 C4 C3 121.9(7) . . ?
C9 C14 C13 120.4(6) . . ?
C5 C6 C1 120.2(6) . . ?
C19 C20 C21 122.2(7) . . ?
C19 C20 Br1 120.4(6) . . ?
C21 C20 Br1 117.4(6) . . ?
C12 C11 O15 126.3(6) . . ?
C12 C11 C10 121.1(6) . . ?
O15 C11 C10 112.6(5) . . ?
C30 C29 C28 120.7(6) . . ?
C27 C28 C29 121.0(6) . . ?
O10 C10 C9 122.9(6) . . ?
O10 C10 C11 119.9(6) . . ?
C9 C10 C11 117.0(6) . . ?
C33 C38 C37 120.2(6) . . ?
C4 C5 C6 119.3(6) . . ?
C20 C21 C22 119.0(7) . . ?
C35 C36 C37 120.9(7) . . ?
C35 C36 Br2 119.0(6) . . ?
C37 C36 Br2 120.1(5) . . ?
C18 C17 C22 119.6(7) . . ?
C18 C17 C16 122.2(6) . . ?
C22 C17 C16 118.2(6) . . ?
C36 C35 C34 120.5(7) . . ?
C28 C27 O31 126.5(6) . . ?
C28 C27 C26 120.6(6) . . ?
O31 C27 C26 112.8(5) . . ?
O31 C32 C33 106.9(6) . . ?
O15 C16 C17 105.3(5) . . ?
C6 C1 C2 120.5(6) . . ?
C6 C1 N7 123.1(6) . . ?
C2 C1 N7 116.4(5) . . ?
C35 C34 C33 119.7(6) . . ?
C36 C37 C38 118.9(6) . . ?
C20 C19 C18 118.2(7) . . ?

loop_
_geom_bond_atom_site_label_1
_geom_bond_atom_site_label_2
_geom_bond_distance
_geom_bond_site_symmetry_2
_geom_bond_publ_flag
U1 O1 1.779(5) . ?
U1 O2 1.791(5) . ?
U1 O10 2.267(4) . ?
U1 O26 2.271(4) . ?
U1 N7 2.567(5) . ?
U1 N23 2.631(5) . ?
U1 Cl1 2.7194(17) . ?
Br1 C20 1.904(7) . ?
Br2 C36 1.894(7) . ?
O15 C11 1.374(8) . ?
O15 C16 1.425(8) . ?
O31 C27 1.371(8) . ?
O31 C32 1.432(7) . ?
N50 C51 1.441(12) . ?
N50 C54 1.457(11) . ?
N50 C52 1.458(9) . ?
N50 C53 1.465(14) . ?
O10 C10 1.315(7) . ?
O26 C26 1.293(8) . ?
N23 C24 1.300(8) . ?
N23 C2 1.418(8) . ?
N7 C8 1.281(7) . ?
N7 C1 1.429(8) . ?
C24 C25 1.429(9) . ?
C30 C29 1.371(9) . ?
C30 C25 1.416(9) . ?
C18 C17 1.361(9) . ?
C18 C19 1.419(10) . ?
C33 C38 1.358(9) . ?
C33 C34 1.405(9) . ?
C33 C32 1.510(10) . ?
C8 C9 1.449(9) . ?
C13 C14 1.398(9) . ?
C13 C12 1.398(10) . ?
C12 C11 1.359(9) . ?
C25 C26 1.409(9) . ?
C2 C3 1.401(9) . ?
C2 C1 1.402(9) . ?
C3 C4 1.382(9) . ?
C9 C14 1.394(9) . ?
C9 C10 1.399(9) . ?
C22 C21 1.386(10) . ?
C22 C17 1.399(9) . ?
C26 C27 1.450(9) . ?
C4 C5 1.365(10) . ?
C6 C5 1.386(9) . ?
C6 C1 1.390(9) . ?
C20 C19 1.361(10) . ?
C20 C21 1.382(10) . ?
C11 C10 1.448(9) . ?
C29 C28 1.387(9) . ?
C28 C27 1.360(9) . ?
C38 C37 1.402(10) . ?
C36 C35 1.357(10) . ?
C36 C37 1.387(10) . ?
C17 C16 1.503(9) . ?
C35 C34 1.369(10) . ?

loop_
_geom_torsion_atom_site_label_1
_geom_torsion_atom_site_label_2
_geom_torsion_atom_site_label_3
_geom_torsion_atom_site_label_4
_geom_torsion
_geom_torsion_site_symmetry_1
_geom_torsion_site_symmetry_2
_geom_torsion_site_symmetry_3
_geom_torsion_site_symmetry_4
_geom_torsion_publ_flag
O1 U1 O10 C10 29.4(5) . . . . ?
O2 U1 O10 C10 -146.2(5) . . . . ?
O26 U1 O10 C10 121.3(6) . . . . ?
N7 U1 O10 C10 -55.9(5) . . . . ?
N23 U1 O10 C10 -57.6(6) . . . . ?
Cl1 U1 O10 C10 121.4(5) . . . . ?
O1 U1 O26 C26 -34.7(6) . . . . ?
O2 U1 O26 C26 141.2(6) . . . . ?
O10 U1 O26 C26 -126.5(6) . . . . ?
N7 U1 O26 C26 50.1(6) . . . . ?
N23 U1 O26 C26 52.5(5) . . . . ?
Cl1 U1 O26 C26 -126.6(6) . . . . ?
O1 U1 N23 C24 59.9(5) . . . . ?
O2 U1 N23 C24 -123.0(5) . . . . ?
O10 U1 N23 C24 148.3(5) . . . . ?
O26 U1 N23 C24 -31.3(5) . . . . ?
N7 U1 N23 C24 146.5(5) . . . . ?
Cl1 U1 N23 C24 -29.8(6) . . . . ?
O1 U1 N23 C2 -113.8(4) . . . . ?
O2 U1 N23 C2 63.3(4) . . . . ?
O10 U1 N23 C2 -25.4(5) . . . . ?
O26 U1 N23 C2 154.9(4) . . . . ?
N7 U1 N23 C2 -27.2(4) . . . . ?
Cl1 U1 N23 C2 156.5(3) . . . . ?
O1 U1 N7 C8 -53.3(5) . . . . ?
O2 U1 N7 C8 128.2(5) . . . . ?
O10 U1 N7 C8 38.8(5) . . . . ?
O26 U1 N7 C8 -140.1(5) . . . . ?
N23 U1 N7 C8 -142.7(6) . . . . ?
Cl1 U1 N7 C8 33.5(6) . . . . ?
O1 U1 N7 C1 118.7(4) . . . . ?
O2 U1 N7 C1 -59.8(4) . . . . ?
O10 U1 N7 C1 -149.2(4) . . . . ?
O26 U1 N7 C1 31.9(5) . . . . ?
N23 U1 N7 C1 29.3(4) . . . . ?
Cl1 U1 N7 C1 -154.5(3) . . . . ?
C2 N23 C24 C25 -173.6(6) . . . . ?
U1 N23 C24 C25 12.8(9) . . . . ?
C1 N7 C8 C9 171.7(6) . . . . ?
U1 N7 C8 C9 -16.3(9) . . . . ?
C14 C13 C12 C11 0.7(10) . . . . ?
C29 C30 C25 C26 0.0(10) . . . . ?
C29 C30 C25 C24 -177.2(6) . . . . ?
N23 C24 C25 C26 12.3(10) . . . . ?
N23 C24 C25 C30 -170.5(6) . . . . ?
C24 N23 C2 C3 32.5(9) . . . . ?
U1 N23 C2 C3 -153.3(5) . . . . ?
C24 N23 C2 C1 -150.5(6) . . . . ?
U1 N23 C2 C1 23.7(7) . . . . ?
C1 C2 C3 C4 1.6(10) . . . . ?
N23 C2 C3 C4 178.5(7) . . . . ?
N7 C8 C9 C14 170.2(6) . . . . ?
N7 C8 C9 C10 -17.3(10) . . . . ?
U1 O26 C26 C25 -50.0(8) . . . . ?
U1 O26 C26 C27 134.2(5) . . . . ?
C30 C25 C26 O26 -176.6(6) . . . . ?
C24 C25 C26 O26 0.6(9) . . . . ?
C30 C25 C26 C27 -0.6(9) . . . . ?
C24 C25 C26 C27 176.6(6) . . . . ?
C2 C3 C4 C5 -2.0(12) . . . . ?
C10 C9 C14 C13 1.4(10) . . . . ?
C8 C9 C14 C13 173.8(6) . . . . ?
C12 C13 C14 C9 -2.5(10) . . . . ?
C13 C12 C11 O15 -179.0(6) . . . . ?
C13 C12 C11 C10 2.1(10) . . . . ?
C16 O15 C11 C12 -10.5(10) . . . . ?
C16 O15 C11 C10 168.5(6) . . . . ?
C25 C30 C29 C28 -0.8(10) . . . . ?
C30 C29 C28 C27 2.3(10) . . . . ?
U1 O10 C10 C9 48.3(8) . . . . ?
U1 O10 C10 C11 -135.4(5) . . . . ?
C14 C9 C10 O10 177.7(6) . . . . ?
C8 C9 C10 O10 5.5(10) . . . . ?
C14 C9 C10 C11 1.4(9) . . . . ?
C8 C9 C10 C11 -170.9(6) . . . . ?
C12 C11 C10 O10 -179.6(6) . . . . ?
O15 C11 C10 O10 1.3(9) . . . . ?
C12 C11 C10 C9 -3.2(9) . . . . ?
O15 C11 C10 C9 177.8(6) . . . . ?
C34 C33 C38 C37 -0.7(10) . . . . ?
C32 C33 C38 C37 -179.4(6) . . . . ?
C3 C4 C5 C6 0.4(12) . . . . ?
C1 C6 C5 C4 1.7(10) . . . . ?
C19 C20 C21 C22 0.6(10) . . . . ?
Br1 C20 C21 C22 179.7(5) . . . . ?
C17 C22 C21 C20 -0.2(10) . . . . ?
C19 C18 C17 C22 -0.6(10) . . . . ?
C19 C18 C17 C16 177.9(6) . . . . ?
C21 C22 C17 C18 0.3(10) . . . . ?
C21 C22 C17 C16 -178.4(6) . . . . ?
C37 C36 C35 C34 1.2(12) . . . . ?
Br2 C36 C35 C34 -179.7(6) . . . . ?
C29 C28 C27 O31 177.7(6) . . . . ?
C29 C28 C27 C26 -2.9(10) . . . . ?
C32 O31 C27 C28 5.7(9) . . . . ?
C32 O31 C27 C26 -173.8(5) . . . . ?
O26 C26 C27 C28 178.1(6) . . . . ?
C25 C26 C27 C28 2.0(9) . . . . ?
O26 C26 C27 O31 -2.3(8) . . . . ?
C25 C26 C27 O31 -178.4(5) . . . . ?
C27 O31 C32 C33 173.1(5) . . . . ?
C38 C33 C32 O31 117.4(7) . . . . ?
C34 C33 C32 O31 -61.3(7) . . . . ?
C11 O15 C16 C17 -168.3(5) . . . . ?
C18 C17 C16 O15 -134.4(7) . . . . ?
C22 C17 C16 O15 44.2(8) . . . . ?
C5 C6 C1 C2 -2.1(10) . . . . ?
C5 C6 C1 N7 177.5(6) . . . . ?
C3 C2 C1 C6 0.4(9) . . . . ?
N23 C2 C1 C6 -176.8(6) . . . . ?
C3 C2 C1 N7 -179.2(6) . . . . ?
N23 C2 C1 N7 3.6(8) . . . . ?
C8 N7 C1 C6 -37.3(9) . . . . ?
U1 N7 C1 C6 150.0(5) . . . . ?
C8 N7 C1 C2 142.3(6) . . . . ?
U1 N7 C1 C2 -30.3(7) . . . . ?
C36 C35 C34 C33 -1.8(12) . . . . ?
C38 C33 C34 C35 1.5(11) . . . . ?
C32 C33 C34 C35 -179.7(7) . . . . ?
C35 C36 C37 C38 -0.4(11) . . . . ?
Br2 C36 C37 C38 -179.4(5) . . . . ?
C33 C38 C37 C36 0.1(10) . . . . ?
C21 C20 C19 C18 -1.0(10) . . . . ?
Br1 C20 C19 C18 179.9(5) . . . . ?
C17 C18 C19 C20 1.0(10) . . . . ?
